data_2001368
loop_
_publ_author_name
'Gonz\'alez Q., O.'
'Atria, A. M.'
'Spodine, E.'
'Manzur, J.'
'Garland, M. T.'

_publ_section_title
;
 Structure of dimeric dichloro(4,4'-dimethyl-2,2'-bipyridine)copper(II)
 hemihydrate
;
_journal_issue 9
_journal_name_full 'Acta Crystallographica Section C'
_journal_page_first 1589
_journal_page_last 1591
_journal_paper_doi 10.1107/S0108270193001969
_journal_volume 49
_journal_year 1993
_chemical_formula_moiety 'C12 H12 Cl2 Cu1 N2,0.5(H2 O1)'
_chemical_formula_sum 'C12 H13 Cl2 Cu N2 O0.5'
_chemical_formula_weight 327.7
_symmetry_cell_setting monoclinic
_symmetry_space_group_name_Hall '-C 2yc'
_symmetry_space_group_name_H-M 'C 1 2/c 1'
_atom_type_scat_source IntTabIV
_cell_angle_alpha 90.
_cell_angle_beta 99.15(3)
_cell_angle_gamma 90.
_cell_formula_units_Z 8
_cell_length_a 9.134(4)
_cell_length_b 16.801(6)
_cell_length_c 17.335(8)
_cell_measurement_reflns_used 25
_cell_measurement_temperature 293
_cell_measurement_theta_max 20
_cell_measurement_theta_min 5
_cell_volume 2626.4(19)
_diffrn_measurement_device 'Siemens P3, R3m/V'
_diffrn_measurement_method \q-2\q
_diffrn_radiation_type MoK\a
_diffrn_radiation_wavelength 0.71073
_diffrn_reflns_av_R_equivalents 0.004
_diffrn_reflns_limit_h_max 9
_diffrn_reflns_limit_h_min -9
_diffrn_reflns_limit_k_max 18
_diffrn_reflns_limit_k_min 0
_diffrn_reflns_limit_l_max 18
_diffrn_reflns_limit_l_min 0
_diffrn_reflns_number 4031
_diffrn_reflns_theta_max 45
_diffrn_standards_decay_% 0
_diffrn_standards_interval_count 48
_diffrn_standards_number 2
_exptl_absorpt_coefficient_mu 2.052
_exptl_absorpt_correction_type none
_exptl_crystal_colour Green
_exptl_crystal_density_diffrn 1.657
_exptl_crystal_description Parallelepiped
_exptl_crystal_size_max 0.70
_exptl_crystal_size_mid 0.25
_exptl_crystal_size_min 0.15
_refine_diff_density_max 0.42
_refine_diff_density_min -1.03
_refine_ls_extinction_method none
_refine_ls_goodness_of_fit_obs 1.21
_refine_ls_hydrogen_treatment noref
_refine_ls_number_parameters 159
_refine_ls_number_reflns 1454
_refine_ls_R_factor_obs 0.039
_refine_ls_shift/esd_max 0.00
_refine_ls_structure_factor_coef F
_refine_ls_weighting_details 'w = [\s^2^(F) + 0.00157F^2^]^-1^'
_refine_ls_weighting_scheme calc
_refine_ls_wR_factor_obs 0.052
_reflns_number_observed 1454
_reflns_number_total 1731
_reflns_observed_criterion F>6.0\s(F)
_cod_data_source_file cd1026.cif
_cod_data_source_block cd1026_structure_1_of_1
_cod_depositor_comments
;
The following automatic conversions were performed:

'_refine_ls_weighting_scheme' value '[\s^2^(F) + 0.00157F^2^]^-1^'
was changed to 'calc'. New tag '_refine_ls_weighting_details' was
created. The value of the new tag was set to 'w = [\s^2^(F) +
0.00157F^2^]^-1^'.

Automatic conversion script
Id: cif_fix_values 3143 2015-03-26 13:38:13Z robertas 
;
_cod_original_cell_volume 2626(2)
_cod_original_formula_sum 'C12 H13 Cl2 Cu1 N2 O0.5'
_cod_database_code 2001368

loop_
_atom_site_label
_atom_site_fract_x
_atom_site_fract_y
_atom_site_fract_z
_atom_site_U_iso_or_equiv
Cu(1) .02516(5) .59200(3) .14877(3) .0360(2)
Cl(2) .19243(12) .60491(7) .25869(6) .0465(4)
Cl(1) .07384(13) .71418(6) .10239(7) .0509(4)
N(2) .0340(3) .4710(2) .14721(17) .0324(11)
N(1) -.1391(4) .56968(19) .06046(19) .0325(11)
C(6) -.0730(4) .4364(2) .0952(2) .0320(13)
C(12) -.0081(5) .2173(3) .1324(3) .0579(18)
C(10) .1301(4) .4239(3) .1923(2) .0384(15)
C(5) -.1685(4) .4924(2) .0435(2) .0308(13)
C(4) -.2768(4) .4693(2) -.0172(2) .0361(14)
C(7) -.0900(4) .3544(2) .0900(2) .0365(14)
C(9) .1224(4) .3413(3) .1884(2) .0398(15)
C(2) -.3351(5) .6054(2) -.0429(2) .0402(15)
C(3) -.3640(4) .5260(2) -.0628(2) .0370(14)
C(11) -.4791(5) .5028(3) -.1304(3) .0498(16)
C(8) .0098(4) .3050(3) .1372(2) .0397(15)
C(1) -.2247(5) .6252(3) .0171(3) .0419(15)
O(1) .0 .8214(3) .25000 .073(2)
H(12A) -.0922 .2039 .0940 ?
H(12B) .0797 .1942 .1178 ?
H(12C) -.0224 .1971 .1824 ?
H(10A) .2073 .4480 .2290 ?
H(4A) -.2930 .4137 -.0282 ?
H(7A) -.1700 .3314 .0543 ?
H(9A) .1952 .3095 .2206 ?
H(2A) -.3933 .6467 -.0713 ?
H(11A) -.5265 .5497 -.1542 ?
H(11B) -.4328 .4743 -.1681 ?
H(11C) -.5518 .4693 -.1123 ?
H(1A) -.2063 .6805 .0289 ?
H(1O) .0038 .7918 .2900 ?

loop_
_geom_angle_atom_site_label_1
_geom_angle_atom_site_label_2
_geom_angle_atom_site_label_3
_geom_angle
_geom_angle_publ_flag
Cl(2) Cu(1) Cl(1) 93.90(10) yes
Cl(1) Cu(1) N(2) 152.50(10) yes
Cl(1) Cu(1) N(1) 93.70(10) yes
Cl(2) Cu(1) Cl(2A) 87.40(10) yes
N(2) Cu(1) Cl(2A) 96.90(10) yes
Cu(1) Cl(2) Cu(1A) 91.70(10) yes
Cu(1) N(2) C(10) 127.3(3) yes
Cu(1) N(1) C(5) 116.5(2) yes
C(5) N(1) C(1) 117.5(3) yes
N(2) C(6) C(7) 122.1(3) yes
H(12A) C(12) H(12B) 109.50(10) no
H(12B) C(12) H(12C) 109.50(10) no
H(12B) C(12) C(8) 109.2(3) no
N(2) C(10) H(10A) 118.8(2) no
H(10A) C(10) C(9) 118.6(2) no
N(1) C(5) C(4) 122.1(3) yes
C(5) C(4) H(4A) 119.6(2) no
H(4A) C(4) C(3) 119.5(2) no
C(6) C(7) C(8) 119.7(3) yes
C(10) C(9) H(9A) 120.2(2) no
H(9A) C(9) C(8) 120.0(2) no
H(2A) C(2) C(1) 119.7(2) no
C(4) C(3) C(2) 116.3(3) yes
C(2) C(3) C(11) 121.7(4) yes
C(3) C(11) H(11B) 109.4(2) no
C(3) C(11) H(11C) 109.4(2) no
H(11B) C(11) H(11C) 109.50(10) no
C(12) C(8) C(9) 122.5(4) yes
N(1) C(1) C(2) 122.7(4) yes
C(2) C(1) H(1A) 118.6(2) no
Cl(2) Cu(1) N(2) 94.80(10) yes
Cl(2) Cu(1) N(1) 171.50(10) yes
N(2) Cu(1) N(1) 80.20(10) yes
Cl(1) Cu(1) C1(2A) 109.50(10) yes
N(1) Cu(1) C1(2A) 86.40(10) yes
Cu(1) N(2) C(6) 114.4(2) yes
C(6) N(2) C(10) 118.3(3) yes
Cu(1) N(1) C(1) 126.0(3) yes
N(2) C(6) C(5) 115.1(3) yes
C(5) C(6) C(7) 122.8(3) yes
H(12A) C(12) H(12C) 109.50(10) no
H(12A) C(12) C(8) 110.0(2) no
H(12C) C(12) C(8) 109.2(3) no
N(2) C(10) C(9) 122.5(3) yes
N(1) C(5) C(6) 113.6(3) yes
C(6) C(5) C(4) 124.3(3) yes
C(5) C(4) C(3) 120.9(4) yes
C(6) C(7) H(7A) 120.4(2) no
H(7A) C(7) C(8) 119.9(2) no
C(10) C(9) C(8) 119.8(4) yes
H(2A) C(2) C(3) 119.8(2) no
C(3) C(2) C(1) 120.5(4) yes
C(4) C(3) C(11) 122.0(4) yes
C(3) C(11) H(11A) 109.6(2) no
H(11A) C(11) H(11B) 109.50(10) no
H(11A) C(11) H(11C) 109.50(10) no
C(12) C(8) C(7) 120.1(4) yes
C(7) C(8) C(9) 117.4(4) yes
N(1) C(1) H(1A) 118.6(2) no
H(1O) O(1) H(1OA) 108.4(8) no

loop_
_geom_bond_atom_site_label_1
_geom_bond_atom_site_label_2
_geom_bond_distance
_geom_bond_publ_flag
Cu(1) Cl(2) 2.255(2) yes
Cu(1) N(2) 2.035(4) yes
Cu(1) Cl(2A) 2.754(2) yes
N(2) C(6) 1.351(5) yes
N(1) C(5) 1.349(5) yes
C(6) C(5) 1.483(5) yes
C(12) H(12A) 0.960 no
C(12) H(12C) 0.960 no
C(10) H(10A) 0.960 no
C(5) C(4) 1.380(5) yes
C(3) C(4) 1.402(5) yes
C(7) C(8) 1.398(6) yes
C(9) C(8) 1.388(5) yes
C(2) C(3) 1.393(6) yes
C(3) C(11) 1.497(6) yes
C(11) H(11B) 0.960 no
C(1) H(1A) 0.960 no
O(1) H(1O)* 0.849(5) no
Cu(1) Cl(1) 2.274(2) yes
Cu(1) N(1) 2.001(3) yes
Cl(2) Cu(1A) 2.754(2) yes
N(2) C(10) 1.338(5) yes
N(1) C(1) 1.364(5) yes
C(6) C(7) 1.388(6) yes
C(12) H(12B) 0.960 no
C(12) C(8) 1.482(6) yes
C(10) C(9) 1.391(6) yes
C(4) H(4A) 0.960 no
C(7) H(7A) 0.960 no
C(9) H(9A) 0.960 no
C(2) H(2A) 0.960 no
C(2) C(1) 1.370(6) yes
C(11) H(11A) 0.960 no
C(11) H(11C) 0.960 no
H(1O) O(1) 0.849 no
